data_7122651
loop_
_publ_author_name
'Enachi, Andreea'
'Baabe, Dirk'
'Zaretzke, Marc-Kevin'
'Schweyen, Peter'
'Freytag, Matthias'
'Raeder, Jan'
'Walter, Marc D.'

_publ_section_title
;
 [(NHC)CoR<sub>2</sub>]: pre-catalysts for homogeneous olefin and alkyne
 hydrogenation.
;
_journal_issue 98
_journal_name_full 'Chemical communications (Cambridge, England)'
_journal_page_first 13798
_journal_page_last 13801
_journal_paper_doi 10.1039/c8cc08891h
_journal_volume 54
_journal_year 2018
_chemical_formula_sum 'C26 H40 Co N2 O2'
_chemical_formula_weight 471.53
_space_group_IT_number 2
_space_group_name_Hall '-P 1'
_space_group_name_H-M_alt 'P -1'
_symmetry_cell_setting triclinic
_symmetry_space_group_name_Hall '-P 1'
_symmetry_space_group_name_H-M 'P -1'
_atom_sites_solution_hydrogens geom
_atom_sites_solution_primary direct
_atom_sites_solution_secondary difmap
_audit_creation_method SHELXL-97
_audit_update_record
;
2018-08-25 deposited with the CCDC.
2018-11-19 downloaded from the CCDC.
;
_cell_angle_alpha 100.249(3)
_cell_angle_beta 109.396(4)
_cell_angle_gamma 101.338(3)
_cell_formula_units_Z 2
_cell_length_a 10.6538(5)
_cell_length_b 11.3442(4)
_cell_length_c 11.9505(5)
_cell_measurement_reflns_used 22293
_cell_measurement_temperature 100(2)
_cell_measurement_theta_max 30.5880
_cell_measurement_theta_min 2.8610
_cell_volume 1288.75(10)
_computing_cell_refinement
; 
CrysAlisPro, Agilent Technologies, 
Version 1.171.37.35 (release 13-08-2014 CrysAlis171 .NET) 
(compiled Aug 13 2014,18:06:01) 
;
_computing_data_collection
; 
CrysAlisPro, Agilent Technologies, 
Version 1.171.37.35 (release 13-08-2014 CrysAlis171 .NET) 
(compiled Aug 13 2014,18:06:01) 
;
_computing_data_reduction
; 
CrysAlisPro, Agilent Technologies, 
Version 1.171.37.35 (release 13-08-2014 CrysAlis171 .NET) 
(compiled Aug 13 2014,18:06:01) 
;
_computing_molecular_graphics 'Bruker XP'
_computing_publication_material SHELXL-97
_computing_structure_refinement 'SHELXL-97 (Sheldrick, 1997)'
_computing_structure_solution 'SHELXS-97 (Sheldrick, 1990)'
_diffrn_ambient_temperature 100(2)
_diffrn_detector_area_resol_mean 16.1419
_diffrn_measured_fraction_theta_full 0.989
_diffrn_measured_fraction_theta_max 0.937
_diffrn_measurement_device_type 'Oxford Diffraction Xcalibur, Eos'
_diffrn_measurement_method '\w scans'
_diffrn_radiation_monochromator graphite
_diffrn_radiation_type 'Mo K\a'
_diffrn_radiation_wavelength 0.71073
_diffrn_reflns_av_R_equivalents 0.0445
_diffrn_reflns_av_sigmaI/netI 0.0255
_diffrn_reflns_limit_h_max 15
_diffrn_reflns_limit_h_min -15
_diffrn_reflns_limit_k_max 15
_diffrn_reflns_limit_k_min -16
_diffrn_reflns_limit_l_max 17
_diffrn_reflns_limit_l_min -16
_diffrn_reflns_number 94892
_diffrn_reflns_theta_full 30.00
_diffrn_reflns_theta_max 30.99
_diffrn_reflns_theta_min 2.22
_diffrn_source 'Enhance (Mo) X-ray Source'
_exptl_absorpt_coefficient_mu 0.689
_exptl_absorpt_correction_T_max 1.00000
_exptl_absorpt_correction_T_min 0.92781
_exptl_absorpt_correction_type multi-scan
_exptl_absorpt_process_details
; 
CrysAlisPro, Agilent Technologies, 
Version 1.171.37.35 (release 13-08-2014 CrysAlis171 .NET) 
(compiled Aug 13 2014,18:06:01) 
;
_exptl_crystal_colour 'dark green'
_exptl_crystal_density_diffrn 1.215
_exptl_crystal_density_method 'not measured'
_exptl_crystal_description irregular
_exptl_crystal_F_000 506
_exptl_crystal_size_max 0.40
_exptl_crystal_size_mid 0.30
_exptl_crystal_size_min 0.20
_refine_diff_density_max 0.449
_refine_diff_density_min -0.269
_refine_diff_density_rms 0.055
_refine_ls_extinction_method none
_refine_ls_goodness_of_fit_ref 1.054
_refine_ls_hydrogen_treatment constr
_refine_ls_matrix_type full
_refine_ls_number_parameters 290
_refine_ls_number_reflns 7702
_refine_ls_number_restraints 0
_refine_ls_restrained_S_all 1.054
_refine_ls_R_factor_all 0.0389
_refine_ls_R_factor_gt 0.0320
_refine_ls_shift/su_max 0.002
_refine_ls_shift/su_mean 0.000
_refine_ls_structure_factor_coef Fsqd
_refine_ls_weighting_details 'calc w=1/[\s^2^(Fo^2^)+(0.0323P)^2^+0.5650P] where P=(Fo^2^+2Fc^2^)/3'
_refine_ls_weighting_scheme calc
_refine_ls_wR_factor_gt 0.0732
_refine_ls_wR_factor_ref 0.0764
_reflns_number_gt 6836
_reflns_number_total 7702
_reflns_threshold_expression >2sigma(I)
_cod_data_source_file c8cc08891h2.cif
_cod_data_source_block anen14
_cod_depositor_comments 'Adding full bibliography for 7122642--7122652.cif.'
_cod_original_cell_volume 1288.76(9)
_cod_database_code 7122651

loop_
_symmetry_equiv_pos_as_xyz
'x, y, z'
'-x, -y, -z'

loop_
_atom_site_label
_atom_site_type_symbol
_atom_site_fract_x
_atom_site_fract_y
_atom_site_fract_z
_atom_site_U_iso_or_equiv
_atom_site_adp_type
_atom_site_occupancy
_atom_site_symmetry_multiplicity
_atom_site_calc_flag
_atom_site_refinement_flags
Co Co 0.336092(15) 0.341978(14) 0.668373(14) 0.01349(5) Uani 1 1 d .
N1 N 0.41945(10) 0.63153(9) 0.71209(9) 0.01696(19) Uani 1 1 d .
N2 N 0.59579(10) 0.57098(9) 0.80521(9) 0.01618(19) Uani 1 1 d .
O1 O 0.15674(8) 0.33352(8) 0.68967(8) 0.01717(17) Uani 1 1 d .
O2 O 0.38519(9) 0.23705(8) 0.78593(8) 0.01750(17) Uani 1 1 d .
C1 C 0.45771(11) 0.52665(10) 0.73320(10) 0.0141(2) Uani 1 1 d .
C2 C 0.53019(14) 0.73673(12) 0.77164(14) 0.0282(3) Uani 1 1 d .
H2 H 0.5289 0.8202 0.7713 0.034 Uiso 1 1 calc R
C3 C 0.63965(14) 0.69900(12) 0.82991(14) 0.0270(3) Uani 1 1 d .
H3 H 0.7305 0.7507 0.8791 0.032 Uiso 1 1 calc R
C4 C 0.27705(12) 0.63839(11) 0.64171(11) 0.0186(2) Uani 1 1 d .
C5 C 0.20611(13) 0.52940(12) 0.52624(12) 0.0216(2) Uani 1 1 d .
H5A H 0.2673 0.5250 0.4808 0.032 Uiso 1 1 calc R
H5B H 0.1195 0.5418 0.4740 0.032 Uiso 1 1 calc R
H5C H 0.1861 0.4515 0.5499 0.032 Uiso 1 1 calc R
C6 C 0.19606(14) 0.63676(13) 0.72584(13) 0.0260(3) Uani 1 1 d .
H6A H 0.1877 0.5581 0.7496 0.039 Uiso 1 1 calc R
H6B H 0.1036 0.6446 0.6823 0.039 Uiso 1 1 calc R
H6C H 0.2450 0.7065 0.7997 0.039 Uiso 1 1 calc R
C7 C 0.28759(15) 0.75968(12) 0.60154(14) 0.0284(3) Uani 1 1 d .
H7A H 0.3251 0.8309 0.6743 0.043 Uiso 1 1 calc R
H7B H 0.1954 0.7609 0.5486 0.043 Uiso 1 1 calc R
H7C H 0.3490 0.7649 0.5560 0.043 Uiso 1 1 calc R
C8 C 0.69031(12) 0.49552(11) 0.85581(11) 0.0182(2) Uani 1 1 d .
C9 C 0.66505(13) 0.37962(12) 0.75541(12) 0.0212(2) Uani 1 1 d .
H9A H 0.5709 0.3264 0.7311 0.032 Uiso 1 1 calc R
H9B H 0.7319 0.3335 0.7866 0.032 Uiso 1 1 calc R
H9C H 0.6761 0.4045 0.6840 0.032 Uiso 1 1 calc R
C10 C 0.66506(15) 0.46220(13) 0.96615(12) 0.0258(3) Uani 1 1 d .
H10A H 0.6813 0.5388 1.0282 0.039 Uiso 1 1 calc R
H10B H 0.7284 0.4146 1.0015 0.039 Uiso 1 1 calc R
H10C H 0.5692 0.4118 0.9396 0.039 Uiso 1 1 calc R
C11 C 0.84074(13) 0.57265(13) 0.89638(15) 0.0302(3) Uani 1 1 d .
H11A H 0.8537 0.6022 0.8277 0.045 Uiso 1 1 calc R
H11B H 0.9029 0.5208 0.9218 0.045 Uiso 1 1 calc R
H11C H 0.8618 0.6442 0.9656 0.045 Uiso 1 1 calc R
C12 C 0.32827(12) 0.24736(11) 0.50241(11) 0.0167(2) Uani 1 1 d .
H12A H 0.3286 0.3067 0.4509 0.020 Uiso 1 1 calc R
H12B H 0.4148 0.2217 0.5173 0.020 Uiso 1 1 calc R
C13 C 0.20497(11) 0.12999(10) 0.42600(11) 0.0152(2) Uani 1 1 d .
C14 C 0.23216(11) 0.05701(10) 0.31955(11) 0.0147(2) Uani 1 1 d .
C15 C 0.14937(12) 0.03626(11) 0.19592(11) 0.0184(2) Uani 1 1 d .
H15 H 0.0723 0.0699 0.1749 0.022 Uiso 1 1 calc R
C16 C 0.17701(14) -0.03259(12) 0.10245(12) 0.0229(3) Uani 1 1 d .
H16 H 0.1187 -0.0453 0.0190 0.027 Uiso 1 1 calc R
C17 C 0.28848(14) -0.08261(12) 0.13001(13) 0.0235(3) Uani 1 1 d .
H17 H 0.3068 -0.1299 0.0662 0.028 Uiso 1 1 calc R
C18 C 0.37335(13) -0.06272(11) 0.25254(12) 0.0208(2) Uani 1 1 d .
H18 H 0.4507 -0.0960 0.2728 0.025 Uiso 1 1 calc R
C19 C 0.34512(12) 0.00575(11) 0.34507(11) 0.0175(2) Uani 1 1 d .
H19 H 0.4040 0.0184 0.4283 0.021 Uiso 1 1 calc R
C20 C 0.07243(13) 0.17076(12) 0.37948(12) 0.0222(2) Uani 1 1 d .
H20A H -0.0062 0.0972 0.3319 0.033 Uiso 1 1 calc R
H20B H 0.0821 0.2265 0.3271 0.033 Uiso 1 1 calc R
H20C H 0.0565 0.2147 0.4497 0.033 Uiso 1 1 calc R
C21 C 0.18500(13) 0.04247(11) 0.50717(12) 0.0194(2) Uani 1 1 d .
H21A H 0.1113 -0.0337 0.4566 0.029 Uiso 1 1 calc R
H21B H 0.1594 0.0843 0.5720 0.029 Uiso 1 1 calc R
H21C H 0.2715 0.0211 0.5445 0.029 Uiso 1 1 calc R
C22 C -0.02988(12) 0.28094(12) 0.75221(12) 0.0205(2) Uani 1 1 d .
H22A H -0.0229 0.3683 0.7861 0.031 Uiso 1 1 calc R
H22B H -0.0571 0.2305 0.8032 0.031 Uiso 1 1 calc R
H22C H -0.0995 0.2513 0.6681 0.031 Uiso 1 1 calc R
C23 C 0.10853(12) 0.26978(10) 0.75102(11) 0.0157(2) Uani 1 1 d .
C24 C 0.17308(12) 0.19298(11) 0.81621(11) 0.0172(2) Uani 1 1 d .
H24 H 0.1242 0.1469 0.8552 0.021 Uiso 1 1 calc R
C25 C 0.30451(13) 0.17898(11) 0.82826(11) 0.0175(2) Uani 1 1 d .
C26 C 0.35775(16) 0.08810(14) 0.89652(14) 0.0287(3) Uani 1 1 d .
H26A H 0.3777 0.0255 0.8420 0.043 Uiso 1 1 calc R
H26B H 0.2876 0.0468 0.9236 0.043 Uiso 1 1 calc R
H26C H 0.4426 0.1329 0.9683 0.043 Uiso 1 1 calc R

loop_
_atom_site_aniso_label
_atom_site_aniso_U_11
_atom_site_aniso_U_22
_atom_site_aniso_U_33
_atom_site_aniso_U_23
_atom_site_aniso_U_13
_atom_site_aniso_U_12
Co 0.01446(8) 0.01053(7) 0.01595(8) 0.00285(5) 0.00704(6) 0.00284(5)
N1 0.0194(5) 0.0117(4) 0.0178(5) 0.0049(4) 0.0046(4) 0.0034(4)
N2 0.0161(4) 0.0125(4) 0.0180(5) 0.0035(4) 0.0052(4) 0.0025(3)
O1 0.0172(4) 0.0162(4) 0.0210(4) 0.0062(3) 0.0096(3) 0.0053(3)
O2 0.0174(4) 0.0178(4) 0.0212(4) 0.0078(3) 0.0099(3) 0.0063(3)
C1 0.0162(5) 0.0131(5) 0.0136(5) 0.0035(4) 0.0064(4) 0.0042(4)
C2 0.0282(7) 0.0116(5) 0.0340(8) 0.0066(5) 0.0008(6) 0.0009(5)
C3 0.0226(6) 0.0135(5) 0.0336(7) 0.0060(5) 0.0006(5) -0.0016(5)
C4 0.0204(5) 0.0148(5) 0.0197(6) 0.0068(4) 0.0043(5) 0.0068(4)
C5 0.0237(6) 0.0189(6) 0.0181(6) 0.0055(5) 0.0031(5) 0.0049(5)
C6 0.0282(7) 0.0254(6) 0.0276(7) 0.0064(5) 0.0121(5) 0.0125(5)
C7 0.0330(7) 0.0180(6) 0.0304(7) 0.0117(5) 0.0036(6) 0.0089(5)
C8 0.0152(5) 0.0171(5) 0.0206(6) 0.0030(4) 0.0052(4) 0.0054(4)
C9 0.0179(5) 0.0197(6) 0.0258(6) 0.0016(5) 0.0099(5) 0.0057(4)
C10 0.0321(7) 0.0241(6) 0.0201(6) 0.0067(5) 0.0066(5) 0.0109(5)
C11 0.0157(6) 0.0261(7) 0.0393(8) -0.0001(6) 0.0049(5) 0.0026(5)
C12 0.0162(5) 0.0144(5) 0.0179(6) 0.0019(4) 0.0073(4) 0.0013(4)
C13 0.0138(5) 0.0137(5) 0.0172(5) 0.0025(4) 0.0055(4) 0.0038(4)
C14 0.0143(5) 0.0114(5) 0.0176(5) 0.0030(4) 0.0062(4) 0.0021(4)
C15 0.0171(5) 0.0188(5) 0.0185(6) 0.0058(4) 0.0061(4) 0.0035(4)
C16 0.0249(6) 0.0247(6) 0.0157(6) 0.0038(5) 0.0073(5) 0.0015(5)
C17 0.0293(6) 0.0188(6) 0.0240(6) 0.0013(5) 0.0167(5) 0.0030(5)
C18 0.0222(6) 0.0157(5) 0.0289(7) 0.0063(5) 0.0140(5) 0.0070(4)
C19 0.0169(5) 0.0162(5) 0.0189(6) 0.0045(4) 0.0059(4) 0.0051(4)
C20 0.0172(5) 0.0233(6) 0.0241(6) 0.0018(5) 0.0058(5) 0.0088(5)
C21 0.0214(6) 0.0166(5) 0.0196(6) 0.0029(4) 0.0099(5) 0.0018(4)
C22 0.0163(5) 0.0220(6) 0.0247(6) 0.0048(5) 0.0101(5) 0.0055(4)
C23 0.0154(5) 0.0136(5) 0.0160(5) -0.0002(4) 0.0066(4) 0.0022(4)
C24 0.0194(5) 0.0162(5) 0.0194(6) 0.0053(4) 0.0118(4) 0.0040(4)
C25 0.0219(5) 0.0156(5) 0.0180(6) 0.0046(4) 0.0103(5) 0.0069(4)
C26 0.0357(7) 0.0336(7) 0.0367(8) 0.0238(6) 0.0241(6) 0.0211(6)

loop_
_atom_type_symbol
_atom_type_description
_atom_type_scat_dispersion_real
_atom_type_scat_dispersion_imag
_atom_type_scat_source
C C 0.0033 0.0016 'International Tables Vol C Tables 4.2.6.8 and 6.1.1.4'
H H 0.0000 0.0000 'International Tables Vol C Tables 4.2.6.8 and 6.1.1.4'
N N 0.0061 0.0033 'International Tables Vol C Tables 4.2.6.8 and 6.1.1.4'
Co Co 0.3494 0.9721 'International Tables Vol C Tables 4.2.6.8 and 6.1.1.4'
O O 0.0106 0.0060 'International Tables Vol C Tables 4.2.6.8 and 6.1.1.4'

loop_
_geom_angle_atom_site_label_1
_geom_angle_atom_site_label_2
_geom_angle_atom_site_label_3
_geom_angle
O1 Co O2 90.57(3)
O1 Co C12 117.46(4)
O2 Co C12 107.44(4)
O1 Co C1 109.17(4)
O2 Co C1 114.56(4)
C12 Co C1 115.26(4)
C1 N1 C2 110.97(10)
C1 N1 C4 126.74(10)
C2 N1 C4 122.19(10)
C1 N2 C3 111.08(10)
C1 N2 C8 126.41(9)
C3 N2 C8 122.49(10)
C23 O1 Co 126.51(8)
C25 O2 Co 126.02(8)
N2 C1 N1 103.65(9)
N2 C1 Co 127.89(8)
N1 C1 Co 128.45(8)
C3 C2 N1 107.12(11)
C2 C3 N2 107.15(11)
N1 C4 C6 108.33(10)
N1 C4 C5 109.99(10)
C6 C4 C5 111.38(11)
N1 C4 C7 109.14(10)
C6 C4 C7 109.84(11)
C5 C4 C7 108.13(10)
N2 C8 C9 109.43(10)
N2 C8 C10 108.80(10)
C9 C8 C10 111.80(11)
N2 C8 C11 109.12(10)
C9 C8 C11 107.95(10)
C10 C8 C11 109.70(11)
C13 C12 Co 118.46(8)
C20 C13 C14 111.52(10)
C20 C13 C21 107.71(10)
C14 C13 C21 107.68(9)
C20 C13 C12 108.87(9)
C14 C13 C12 110.70(9)
C21 C13 C12 110.32(10)
C15 C14 C19 116.70(11)
C15 C14 C13 123.71(10)
C19 C14 C13 119.58(10)
C16 C15 C14 121.57(11)
C17 C16 C15 120.61(12)
C16 C17 C18 119.06(12)
C19 C18 C17 120.02(12)
C18 C19 C14 122.04(11)
O1 C23 C24 125.62(11)
O1 C23 C22 115.50(10)
C24 C23 C22 118.87(11)
C23 C24 C25 124.90(11)
O2 C25 C24 125.49(11)
O2 C25 C26 115.68(11)
C24 C25 C26 118.83(11)

loop_
_geom_bond_atom_site_label_1
_geom_bond_atom_site_label_2
_geom_bond_distance
Co O1 1.9961(8)
Co O2 2.0040(9)
Co C12 2.0470(12)
Co C1 2.0872(11)
N1 C1 1.3692(14)
N1 C2 1.3817(16)
N1 C4 1.4957(15)
N2 C1 1.3681(14)
N2 C3 1.3797(15)
N2 C8 1.4938(15)
O1 C23 1.2717(14)
O2 C25 1.2701(14)
C2 C3 1.3383(19)
C4 C6 1.5272(19)
C4 C5 1.5287(17)
C4 C7 1.5317(17)
C8 C9 1.5250(17)
C8 C10 1.5255(19)
C8 C11 1.5333(17)
C12 C13 1.5541(16)
C13 C20 1.5309(16)
C13 C14 1.5336(16)
C13 C21 1.5391(17)
C14 C15 1.3948(16)
C14 C19 1.4049(16)
C15 C16 1.3939(18)
C16 C17 1.3829(19)
C17 C18 1.3912(19)
C18 C19 1.3870(17)
C22 C23 1.5090(16)
C23 C24 1.4001(17)
C24 C25 1.4030(16)
C25 C26 1.5073(17)

loop_
_geom_torsion_atom_site_label_1
_geom_torsion_atom_site_label_2
_geom_torsion_atom_site_label_3
_geom_torsion_atom_site_label_4
_geom_torsion
O2 Co O1 C23 -5.25(10)
C12 Co O1 C23 104.81(10)
C1 Co O1 C23 -121.57(9)
O1 Co O2 C25 10.31(10)
C12 Co O2 C25 -108.79(10)
C1 Co O2 C25 121.75(10)
C3 N2 C1 N1 1.51(14)
C8 N2 C1 N1 179.85(11)
C3 N2 C1 Co -179.62(10)
C8 N2 C1 Co -1.28(17)
C2 N1 C1 N2 -1.26(14)
C4 N1 C1 N2 -177.59(11)
C2 N1 C1 Co 179.88(10)
C4 N1 C1 Co 3.55(17)
O1 Co C1 N2 135.79(10)
O2 Co C1 N2 35.97(11)
C12 Co C1 N2 -89.48(11)
O1 Co C1 N1 -45.62(11)
O2 Co C1 N1 -145.43(10)
C12 Co C1 N1 89.12(11)
C1 N1 C2 C3 0.57(17)
C4 N1 C2 C3 177.10(12)
N1 C2 C3 N2 0.38(17)
C1 N2 C3 C2 -1.22(17)
C8 N2 C3 C2 -179.64(12)
C1 N1 C4 C6 80.34(14)
C2 N1 C4 C6 -95.61(14)
C1 N1 C4 C5 -41.61(16)
C2 N1 C4 C5 142.44(12)
C1 N1 C4 C7 -160.08(12)
C2 N1 C4 C7 23.96(17)
C1 N2 C8 C9 44.83(16)
C3 N2 C8 C9 -137.00(12)
C1 N2 C8 C10 -77.59(14)
C3 N2 C8 C10 100.58(14)
C1 N2 C8 C11 162.75(12)
C3 N2 C8 C11 -19.08(17)
O1 Co C12 C13 -27.92(10)
O2 Co C12 C13 72.17(9)
C1 Co C12 C13 -158.78(8)
Co C12 C13 C20 68.91(12)
Co C12 C13 C14 -168.16(8)
Co C12 C13 C21 -49.08(12)
C20 C13 C14 C15 2.90(16)
C21 C13 C14 C15 120.86(12)
C12 C13 C14 C15 -118.48(12)
C20 C13 C14 C19 -176.32(10)
C21 C13 C14 C19 -58.36(13)
C12 C13 C14 C19 62.31(13)
C19 C14 C15 C16 0.37(17)
C13 C14 C15 C16 -178.87(11)
C14 C15 C16 C17 -0.06(19)
C15 C16 C17 C18 -0.34(19)
C16 C17 C18 C19 0.43(19)
C17 C18 C19 C14 -0.11(18)
C15 C14 C19 C18 -0.29(17)
C13 C14 C19 C18 178.99(11)
Co O1 C23 C24 0.20(17)
Co O1 C23 C22 179.78(8)
O1 C23 C24 C25 3.0(2)
C22 C23 C24 C25 -176.55(11)
Co O2 C25 C24 -10.71(18)
Co O2 C25 C26 169.24(9)
C23 C24 C25 O2 2.8(2)
C23 C24 C25 C26 -177.18(12)
